data_4315477
loop_
_publ_author_name
'Daniel Lundberg'
'Ingmar Persson'
'Lars Eriksson'
'Paola D'Angelo'
'Simone de Panfilis'

_publ_contact_author_address
;Swedish University of Agricultural Sciences (SLU)
Dept. of Chemistry
P.O. Box 7015
S-750 07 Uppsala
Sweden
;
_publ_contact_author_email daniel.lundberg@kemi.slu.se
_publ_contact_author_fax +46-18-673476
_publ_contact_author_name 'Daniel Lundberg'
_publ_contact_author_phone +46-18-671549
_publ_section_title
;
 Structural Study of the N,N'-Dimethylpropyleneurea Solvated
 Lanthanoid(III) Ions in Solution and Solid State with an Analysis of the
 Ionic Radii of Lanthanoid(III) Ions
;
_journal_name_full 'Inorganic Chemistry'
_journal_page_first 4420
_journal_page_last 4432
_journal_paper_doi 10.1021/ic100034q
_journal_volume 49
_journal_year 2010
_chemical_formula_moiety 'C36 H72 N12 O6 Yb, 3(I)'
_chemical_formula_structural '(Yb (C6 H12 N2 O)6) I3'
_chemical_formula_sum 'C36 H72 I3 N12 O6 Yb'
_chemical_formula_weight 1322.80
_chemical_name_common 'hexakis(dmpu)erbium(III) iodide'
_chemical_name_systematic 'hexakis[1,3-dimethyltetrahydropyrimidin-2(1H)-one-\kO]ytterbium(III) iodide'
_space_group_IT_number 14
_symmetry_cell_setting monoclinic
_symmetry_Int_Tables_number 14
_symmetry_space_group_name_Hall '-P 2yn'
_symmetry_space_group_name_H-M 'P 1 21/n 1'
_atom_sites_solution_hydrogens geom
_atom_sites_solution_primary direct
_atom_sites_solution_secondary difmap
_audit_creation_method SHELXL-97
_cell_angle_alpha 90.00
_cell_angle_beta 91.898(1)
_cell_angle_gamma 90.00
_cell_formula_units_Z 2
_cell_length_a 12.1433(1)
_cell_length_b 11.8667(1)
_cell_length_c 17.5867(2)
_cell_measurement_reflns_used 19212
_cell_measurement_temperature 100(2)
_cell_measurement_theta_max 36.6057
_cell_measurement_theta_min 3.7651
_cell_volume 2532.87(4)
_computing_cell_refinement 'Crysalis RED (Oxford diffraction, 2008)'
_computing_data_collection 'Crysalis CCD (Oxford diffraction, 2008)'
_computing_data_reduction 'Crysalis RED'
_computing_structure_refinement 'SHELXL-97 (Sheldrick, 2008)'
_computing_structure_solution 'SHELXS-97 (Sheldrick, 2008)'
_diffrn_ambient_temperature 100(2)
_diffrn_detector_area_resol_mean 16.5467
_diffrn_measured_fraction_theta_full 0.996
_diffrn_measured_fraction_theta_max 0.996
_diffrn_measurement_device_type 'GONIOMETER OXFORD DIFFRACTION KM4 XCALIBUR2'
_diffrn_measurement_method '\w scans at different \f'
_diffrn_radiation_monochromator graphite
_diffrn_radiation_probe x-ray
_diffrn_radiation_source 'fine-focus sealed tube'
_diffrn_radiation_type MoK\a
_diffrn_radiation_wavelength 0.71073
_diffrn_reflns_av_R_equivalents 0.0233
_diffrn_reflns_av_sigmaI/netI 0.0184
_diffrn_reflns_limit_h_max 15
_diffrn_reflns_limit_h_min -14
_diffrn_reflns_limit_k_max 8
_diffrn_reflns_limit_k_min -14
_diffrn_reflns_limit_l_max 21
_diffrn_reflns_limit_l_min -21
_diffrn_reflns_number 25758
_diffrn_reflns_theta_full 26.37
_diffrn_reflns_theta_max 26.37
_diffrn_reflns_theta_min 3.77
_diffrn_standards_number 0
_exptl_absorpt_coefficient_mu 3.725
_exptl_absorpt_correction_T_max 0.69000
_exptl_absorpt_correction_T_min 0.6818166
_exptl_absorpt_correction_type multi-scan
_exptl_absorpt_process_details 'Crysalis RED (Oxford Diffraction, 2008)'
_exptl_crystal_colour colourless
_exptl_crystal_density_diffrn 1.734
_exptl_crystal_density_method 'not measured'
_exptl_crystal_description block
_exptl_crystal_F_000 1298
_exptl_crystal_size_max 0.25
_exptl_crystal_size_mid 0.15
_exptl_crystal_size_min 0.10
_refine_diff_density_max 0.719
_refine_diff_density_min -1.014
_refine_diff_density_rms 0.103
_refine_ls_extinction_coef 0.00144(8)
_refine_ls_extinction_expression Fc^*^=kFc[1+0.001xFc^2^\l^3^/sin(2\q)]^-1/4^
_refine_ls_extinction_method SHELXL
_refine_ls_goodness_of_fit_ref 1.055
_refine_ls_hydrogen_treatment constr
_refine_ls_matrix_type full
_refine_ls_number_parameters 272
_refine_ls_number_reflns 5155
_refine_ls_number_restraints 0
_refine_ls_restrained_S_all 1.055
_refine_ls_R_factor_all 0.0232
_refine_ls_R_factor_gt 0.0190
_refine_ls_shift/su_max 0.001
_refine_ls_shift/su_mean 0.000
_refine_ls_structure_factor_coef Fsqd
_refine_ls_weighting_details 'calc w=1/[\s^2^(Fo^2^)+(0.0280P)^2^] where P=(Fo^2^+2Fc^2^)/3'
_refine_ls_weighting_scheme calc
_refine_ls_wR_factor_gt 0.0465
_refine_ls_wR_factor_ref 0.0472
_reflns_number_gt 4508
_reflns_number_total 5155
_reflns_threshold_expression I>2\s(I)
_cod_data_source_file ic100034q_si_002_7.cif
_cod_data_source_block ccdc_Yb
_cod_original_sg_symbol_H-M 'P 21/n'
_cod_database_code 4315477

loop_
_symmetry_equiv_pos_as_xyz
'x, y, z'
'-x+1/2, y+1/2, -z+1/2'
'-x, -y, -z'
'x-1/2, -y-1/2, z-1/2'

loop_
_atom_site_label
_atom_site_type_symbol
_atom_site_fract_x
_atom_site_fract_y
_atom_site_fract_z
_atom_site_U_iso_or_equiv
_atom_site_adp_type
_atom_site_occupancy
_atom_site_symmetry_multiplicity
_atom_site_calc_flag
_atom_site_refinement_flags
_atom_site_disorder_assembly
_atom_site_disorder_group
Yb1 Yb 0.0000 0.0000 0.0000 0.01231(5) Uani 1 2 d S . .
I1 I 0.522623(15) 0.025698(16) 0.271457(10) 0.02743(6) Uani 1 1 d . . .
I2 I 0.0000 0.0000 0.5000 0.02330(7) Uani 1 2 d S . .
O1 O 0.14657(12) -0.10664(12) 0.01374(9) 0.0161(3) Uani 1 1 d . . .
C1 C 0.24127(19) -0.14582(17) 0.03114(13) 0.0158(5) Uani 1 1 d . . .
N11 N 0.32431(16) -0.13064(15) -0.01663(11) 0.0185(4) Uani 1 1 d . . .
C11 C 0.3025(2) -0.0723(2) -0.08847(15) 0.0262(6) Uani 1 1 d . . .
H11A H 0.2341 -0.1010 -0.1124 0.039 Uiso 1 1 calc R . .
H11B H 0.3637 -0.0853 -0.1224 0.039 Uiso 1 1 calc R . .
H11C H 0.2952 0.0087 -0.0790 0.039 Uiso 1 1 calc R . .
C13 C 0.4361(2) -0.1725(2) -0.00012(16) 0.0269(6) Uani 1 1 d . . .
H13A H 0.4903 -0.1208 -0.0225 0.032 Uiso 1 1 calc R . .
H13B H 0.4449 -0.2477 -0.0235 0.032 Uiso 1 1 calc R . .
C14 C 0.4578(2) -0.1806(2) 0.08445(17) 0.0324(7) Uani 1 1 d . . .
H14A H 0.5293 -0.2184 0.0949 0.039 Uiso 1 1 calc R . .
H14B H 0.4619 -0.1039 0.1066 0.039 Uiso 1 1 calc R . .
C15 C 0.3677(2) -0.2458(2) 0.12057(15) 0.0281(6) Uani 1 1 d . . .
H15A H 0.3731 -0.3262 0.1061 0.034 Uiso 1 1 calc R . .
H15B H 0.3767 -0.2407 0.1766 0.034 Uiso 1 1 calc R . .
N12 N 0.25878(17) -0.20197(16) 0.09651(12) 0.0199(4) Uani 1 1 d . . .
C12 C 0.1684(2) -0.2259(2) 0.14651(15) 0.0268(6) Uani 1 1 d . . .
H12A H 0.1729 -0.1753 0.1905 0.040 Uiso 1 1 calc R . .
H12B H 0.1733 -0.3042 0.1639 0.040 Uiso 1 1 calc R . .
H12C H 0.0980 -0.2142 0.1187 0.040 Uiso 1 1 calc R . .
O2 O 0.08267(13) 0.13976(12) 0.05980(9) 0.0172(3) Uani 1 1 d . . .
C2 C 0.14270(18) 0.22346(18) 0.07917(13) 0.0146(5) Uani 1 1 d . . .
N21 N 0.24163(16) 0.20463(15) 0.11434(11) 0.0176(4) Uani 1 1 d . . .
C21 C 0.2846(2) 0.09000(19) 0.11861(16) 0.0257(6) Uani 1 1 d . . .
H21A H 0.2250 0.0379 0.1306 0.039 Uiso 1 1 calc R . .
H21B H 0.3428 0.0858 0.1585 0.039 Uiso 1 1 calc R . .
H21C H 0.3150 0.0693 0.0696 0.039 Uiso 1 1 calc R . .
C23 C 0.32077(19) 0.29529(19) 0.12993(15) 0.0209(5) Uani 1 1 d . . .
H23A H 0.3688 0.3044 0.0860 0.025 Uiso 1 1 calc R . .
H23B H 0.3679 0.2756 0.1750 0.025 Uiso 1 1 calc R . .
C24 C 0.26117(19) 0.40474(19) 0.14443(15) 0.0227(6) Uani 1 1 d . . .
H24A H 0.2221 0.3997 0.1928 0.027 Uiso 1 1 calc R . .
H24B H 0.3149 0.4673 0.1487 0.027 Uiso 1 1 calc R . .
C25 C 0.1798(2) 0.42718(19) 0.07973(14) 0.0215(5) Uani 1 1 d . . .
H25A H 0.1347 0.4939 0.0917 0.026 Uiso 1 1 calc R . .
H25B H 0.2200 0.4436 0.0329 0.026 Uiso 1 1 calc R . .
N22 N 0.10759(16) 0.32895(15) 0.06685(11) 0.0176(4) Uani 1 1 d . . .
C22 C 0.0002(2) 0.3507(2) 0.03150(16) 0.0263(6) Uani 1 1 d . . .
H22A H 0.0090 0.3764 -0.0209 0.039 Uiso 1 1 calc R . .
H22B H -0.0375 0.4091 0.0603 0.039 Uiso 1 1 calc R . .
H22C H -0.0437 0.2813 0.0312 0.039 Uiso 1 1 calc R . .
O3 O -0.05777(13) -0.06247(13) 0.10893(9) 0.0181(3) Uani 1 1 d . . .
C3 C -0.10588(18) -0.08413(18) 0.17034(13) 0.0163(5) Uani 1 1 d . . .
N31 N -0.08882(18) -0.01765(16) 0.23177(12) 0.0211(4) Uani 1 1 d . . .
C31 C -0.0188(2) 0.0812(2) 0.22758(16) 0.0304(6) Uani 1 1 d . . .
H31A H 0.0385 0.0679 0.1906 0.046 Uiso 1 1 calc R . .
H31B H 0.0158 0.0960 0.2777 0.046 Uiso 1 1 calc R . .
H31C H -0.0633 0.1464 0.2115 0.046 Uiso 1 1 calc R . .
C33 C -0.1506(2) -0.0334(2) 0.30094(14) 0.0263(6) Uani 1 1 d . . .
H33A H -0.2219 0.0068 0.2961 0.032 Uiso 1 1 calc R . .
H33B H -0.1085 -0.0018 0.3451 0.032 Uiso 1 1 calc R . .
C34 C -0.1706(2) -0.1581(2) 0.31327(15) 0.0299(6) Uani 1 1 d . . .
H34A H -0.0995 -0.1972 0.3227 0.036 Uiso 1 1 calc R . .
H34B H -0.2164 -0.1690 0.3582 0.036 Uiso 1 1 calc R . .
C35 C -0.2285(2) -0.2065(2) 0.24385(14) 0.0249(6) Uani 1 1 d . . .
H35A H -0.2298 -0.2897 0.2478 0.030 Uiso 1 1 calc R . .
H35B H -0.3057 -0.1795 0.2411 0.030 Uiso 1 1 calc R . .
N32 N -0.17301(17) -0.17345(15) 0.17450(11) 0.0194(4) Uani 1 1 d . . .
C32 C -0.1962(2) -0.2425(2) 0.10758(14) 0.0245(6) Uani 1 1 d . . .
H32A H -0.1574 -0.2117 0.0643 0.037 Uiso 1 1 calc R . .
H32B H -0.2757 -0.2427 0.0959 0.037 Uiso 1 1 calc R . .
H32C H -0.1712 -0.3198 0.1175 0.037 Uiso 1 1 calc R . .

loop_
_atom_site_aniso_label
_atom_site_aniso_U_11
_atom_site_aniso_U_22
_atom_site_aniso_U_33
_atom_site_aniso_U_23
_atom_site_aniso_U_13
_atom_site_aniso_U_12
Yb1 0.01058(8) 0.01255(8) 0.01377(8) 0.00009(5) 0.00005(5) -0.00059(5)
I1 0.02042(9) 0.04017(10) 0.02182(10) 0.00301(7) 0.00261(7) 0.00078(7)
I2 0.02776(14) 0.02010(12) 0.02218(13) -0.00278(8) 0.00291(10) -0.00383(9)
O1 0.0119(8) 0.0178(8) 0.0185(8) 0.0017(6) 0.0013(7) 0.0014(6)
C1 0.0168(12) 0.0114(10) 0.0189(12) -0.0023(9) -0.0017(10) -0.0003(9)
N11 0.0137(10) 0.0193(10) 0.0227(11) 0.0010(8) 0.0037(9) 0.0053(8)
C11 0.0271(14) 0.0260(13) 0.0262(14) 0.0038(11) 0.0094(12) 0.0035(11)
C13 0.0164(13) 0.0247(13) 0.0397(17) 0.0029(11) 0.0037(12) 0.0064(10)
C14 0.0161(14) 0.0343(14) 0.0462(18) -0.0048(13) -0.0080(12) 0.0089(11)
C15 0.0284(15) 0.0329(14) 0.0227(14) 0.0027(11) -0.0060(12) 0.0133(11)
N12 0.0187(11) 0.0204(10) 0.0205(11) 0.0031(8) 0.0009(9) 0.0052(8)
C12 0.0305(15) 0.0287(13) 0.0214(14) 0.0071(11) 0.0045(12) 0.0034(11)
O2 0.0166(8) 0.0145(7) 0.0202(9) -0.0014(6) -0.0022(7) -0.0016(6)
C2 0.0144(12) 0.0158(11) 0.0136(12) -0.0012(9) 0.0019(9) -0.0011(9)
N21 0.0148(10) 0.0141(9) 0.0238(11) -0.0021(8) -0.0025(9) -0.0010(7)
C21 0.0210(13) 0.0191(12) 0.0364(15) -0.0005(11) -0.0085(12) 0.0043(10)
C23 0.0134(12) 0.0221(12) 0.0271(14) -0.0044(10) -0.0003(10) -0.0023(9)
C24 0.0192(13) 0.0182(12) 0.0307(15) -0.0071(10) -0.0002(11) -0.0039(9)
C25 0.0227(13) 0.0140(11) 0.0279(14) -0.0018(10) 0.0021(11) -0.0024(9)
N22 0.0171(10) 0.0148(9) 0.0206(11) -0.0019(8) -0.0036(8) -0.0003(8)
C22 0.0259(14) 0.0177(12) 0.0346(15) -0.0027(11) -0.0087(12) 0.0038(10)
O3 0.0175(8) 0.0211(8) 0.0158(8) 0.0021(7) 0.0019(7) -0.0008(7)
C3 0.0121(11) 0.0200(11) 0.0167(12) 0.0032(9) -0.0008(9) 0.0037(9)
N31 0.0224(11) 0.0257(10) 0.0151(11) 0.0000(8) 0.0006(9) -0.0038(8)
C31 0.0285(15) 0.0359(15) 0.0269(14) -0.0089(12) 0.0018(12) -0.0106(12)
C33 0.0300(15) 0.0334(14) 0.0156(13) -0.0020(11) 0.0030(11) -0.0016(12)
C34 0.0378(17) 0.0327(14) 0.0196(14) 0.0079(11) 0.0087(12) 0.0048(12)
C35 0.0296(15) 0.0224(12) 0.0236(14) 0.0057(10) 0.0139(12) 0.0001(11)
N32 0.0226(11) 0.0194(10) 0.0165(10) 0.0014(8) 0.0051(9) -0.0005(8)
C32 0.0282(14) 0.0221(12) 0.0234(14) -0.0017(10) 0.0030(11) -0.0079(10)

loop_
_atom_type_symbol
_atom_type_description
_atom_type_scat_dispersion_real
_atom_type_scat_dispersion_imag
_atom_type_scat_source
C C 0.0033 0.0016 'International Tables Vol C Tables 4.2.6.8 and 6.1.1.4'
H H 0.0000 0.0000 'International Tables Vol C Tables 4.2.6.8 and 6.1.1.4'
Yb Yb -0.3850 5.5486 'International Tables Vol C Tables 4.2.6.8 and 6.1.1.4'
I I -0.4742 1.8119 'International Tables Vol C Tables 4.2.6.8 and 6.1.1.4'
N N 0.0061 0.0033 'International Tables Vol C Tables 4.2.6.8 and 6.1.1.4'
O O 0.0106 0.0060 'International Tables Vol C Tables 4.2.6.8 and 6.1.1.4'

loop_
_geom_angle_atom_site_label_1
_geom_angle_atom_site_label_2
_geom_angle_atom_site_label_3
_geom_angle
_geom_angle_site_symmetry_1
_geom_angle_site_symmetry_3
_geom_angle_publ_flag
O2 Yb1 O2 180.0 3 . ?
O2 Yb1 O1 91.53(6) 3 3 ?
O2 Yb1 O1 88.47(6) . 3 ?
O2 Yb1 O1 88.47(6) 3 . ?
O2 Yb1 O1 91.53(6) . . ?
O1 Yb1 O1 180.0 3 . ?
O2 Yb1 O3 89.50(6) 3 3 ?
O2 Yb1 O3 90.50(6) . 3 ?
O1 Yb1 O3 89.46(6) 3 3 ?
O1 Yb1 O3 90.54(6) . 3 ?
O2 Yb1 O3 90.50(6) 3 . ?
O2 Yb1 O3 89.50(6) . . ?
O1 Yb1 O3 90.54(6) 3 . ?
O1 Yb1 O3 89.46(6) . . ?
O3 Yb1 O3 180.0 3 . ?
C1 O1 Yb1 164.82(14) . . ?
O1 C1 N12 120.4(2) . . ?
O1 C1 N11 119.5(2) . . ?
N12 C1 N11 120.1(2) . . ?
C1 N11 C11 119.13(19) . . ?
C1 N11 C13 122.6(2) . . ?
C11 N11 C13 118.24(19) . . ?
N11 C11 H11A 109.5 . . ?
N11 C11 H11B 109.5 . . ?
H11A C11 H11B 109.5 . . ?
N11 C11 H11C 109.5 . . ?
H11A C11 H11C 109.5 . . ?
H11B C11 H11C 109.5 . . ?
N11 C13 C14 110.4(2) . . ?
N11 C13 H13A 109.6 . . ?
C14 C13 H13A 109.6 . . ?
N11 C13 H13B 109.6 . . ?
C14 C13 H13B 109.6 . . ?
H13A C13 H13B 108.1 . . ?
C15 C14 C13 110.2(2) . . ?
C15 C14 H14A 109.6 . . ?
C13 C14 H14A 109.6 . . ?
C15 C14 H14B 109.6 . . ?
C13 C14 H14B 109.6 . . ?
H14A C14 H14B 108.1 . . ?
N12 C15 C14 111.0(2) . . ?
N12 C15 H15A 109.4 . . ?
C14 C15 H15A 109.4 . . ?
N12 C15 H15B 109.4 . . ?
C14 C15 H15B 109.4 . . ?
H15A C15 H15B 108.0 . . ?
C1 N12 C12 120.9(2) . . ?
C1 N12 C15 122.6(2) . . ?
C12 N12 C15 116.5(2) . . ?
N12 C12 H12A 109.5 . . ?
N12 C12 H12B 109.5 . . ?
H12A C12 H12B 109.5 . . ?
N12 C12 H12C 109.5 . . ?
H12A C12 H12C 109.5 . . ?
H12B C12 H12C 109.5 . . ?
C2 O2 Yb1 165.87(15) . . ?
O2 C2 N22 120.7(2) . . ?
O2 C2 N21 119.10(19) . . ?
N22 C2 N21 120.2(2) . . ?
C2 N21 C21 119.29(19) . . ?
C2 N21 C23 122.20(19) . . ?
C21 N21 C23 116.39(19) . . ?
N21 C21 H21A 109.5 . . ?
N21 C21 H21B 109.5 . . ?
H21A C21 H21B 109.5 . . ?
N21 C21 H21C 109.5 . . ?
H21A C21 H21C 109.5 . . ?
H21B C21 H21C 109.5 . . ?
N21 C23 C24 110.37(19) . . ?
N21 C23 H23A 109.6 . . ?
C24 C23 H23A 109.6 . . ?
N21 C23 H23B 109.6 . . ?
C24 C23 H23B 109.6 . . ?
H23A C23 H23B 108.1 . . ?
C25 C24 C23 109.3(2) . . ?
C25 C24 H24A 109.8 . . ?
C23 C24 H24A 109.8 . . ?
C25 C24 H24B 109.8 . . ?
C23 C24 H24B 109.8 . . ?
H24A C24 H24B 108.3 . . ?
N22 C25 C24 110.42(19) . . ?
N22 C25 H25A 109.6 . . ?
C24 C25 H25A 109.6 . . ?
N22 C25 H25B 109.6 . . ?
C24 C25 H25B 109.6 . . ?
H25A C25 H25B 108.1 . . ?
C2 N22 C22 120.90(19) . . ?
C2 N22 C25 122.1(2) . . ?
C22 N22 C25 116.64(18) . . ?
N22 C22 H22A 109.5 . . ?
N22 C22 H22B 109.5 . . ?
H22A C22 H22B 109.5 . . ?
N22 C22 H22C 109.5 . . ?
H22A C22 H22C 109.5 . . ?
H22B C22 H22C 109.5 . . ?
C3 O3 Yb1 168.76(15) . . ?
O3 C3 N32 120.2(2) . . ?
O3 C3 N31 120.0(2) . . ?
N32 C3 N31 119.8(2) . . ?
C3 N31 C31 120.4(2) . . ?
C3 N31 C33 121.5(2) . . ?
C31 N31 C33 117.6(2) . . ?
N31 C31 H31A 109.5 . . ?
N31 C31 H31B 109.5 . . ?
H31A C31 H31B 109.5 . . ?
N31 C31 H31C 109.5 . . ?
H31A C31 H31C 109.5 . . ?
H31B C31 H31C 109.5 . . ?
N31 C33 C34 109.4(2) . . ?
N31 C33 H33A 109.8 . . ?
C34 C33 H33A 109.8 . . ?
N31 C33 H33B 109.8 . . ?
C34 C33 H33B 109.8 . . ?
H33A C33 H33B 108.2 . . ?
C35 C34 C33 109.3(2) . . ?
C35 C34 H34A 109.8 . . ?
C33 C34 H34A 109.8 . . ?
C35 C34 H34B 109.8 . . ?
C33 C34 H34B 109.8 . . ?
H34A C34 H34B 108.3 . . ?
N32 C35 C34 111.0(2) . . ?
N32 C35 H35A 109.4 . . ?
C34 C35 H35A 109.4 . . ?
N32 C35 H35B 109.4 . . ?
C34 C35 H35B 109.4 . . ?
H35A C35 H35B 108.0 . . ?
C3 N32 C32 120.23(19) . . ?
C3 N32 C35 123.6(2) . . ?
C32 N32 C35 116.12(19) . . ?
N32 C32 H32A 109.5 . . ?
N32 C32 H32B 109.5 . . ?
H32A C32 H32B 109.5 . . ?
N32 C32 H32C 109.5 . . ?
H32A C32 H32C 109.5 . . ?
H32B C32 H32C 109.5 . . ?

loop_
_geom_bond_atom_site_label_1
_geom_bond_atom_site_label_2
_geom_bond_distance
_geom_bond_site_symmetry_2
_geom_bond_publ_flag
Yb1 O2 2.1896(15) 3 ?
Yb1 O2 2.1896(15) . ?
Yb1 O1 2.1906(15) 3 ?
Yb1 O1 2.1907(15) . ?
Yb1 O3 2.1910(15) 3 ?
Yb1 O3 2.1910(15) . ?
O1 C1 1.268(3) . ?
C1 N12 1.340(3) . ?
C1 N11 1.346(3) . ?
N11 C11 1.457(3) . ?
N11 C13 1.465(3) . ?
C11 H11A 0.9800 . ?
C11 H11B 0.9800 . ?
C11 H11C 0.9800 . ?
C13 C14 1.505(4) . ?
C13 H13A 0.9900 . ?
C13 H13B 0.9900 . ?
C14 C15 1.498(4) . ?
C14 H14A 0.9900 . ?
C14 H14B 0.9900 . ?
C15 N12 1.471(3) . ?
C15 H15A 0.9900 . ?
C15 H15B 0.9900 . ?
N12 C12 1.457(3) . ?
C12 H12A 0.9800 . ?
C12 H12B 0.9800 . ?
C12 H12C 0.9800 . ?
O2 C2 1.272(3) . ?
C2 N22 1.338(3) . ?
C2 N21 1.351(3) . ?
N21 C21 1.458(3) . ?
N21 C23 1.462(3) . ?
C21 H21A 0.9800 . ?
C21 H21B 0.9800 . ?
C21 H21C 0.9800 . ?
C23 C24 1.513(3) . ?
C23 H23A 0.9900 . ?
C23 H23B 0.9900 . ?
C24 C25 1.506(3) . ?
C24 H24A 0.9900 . ?
C24 H24B 0.9900 . ?
C25 N22 1.472(3) . ?
C25 H25A 0.9900 . ?
C25 H25B 0.9900 . ?
N22 C22 1.450(3) . ?
C22 H22A 0.9800 . ?
C22 H22B 0.9800 . ?
C22 H22C 0.9800 . ?
O3 C3 1.271(3) . ?
C3 N32 1.341(3) . ?
C3 N31 1.348(3) . ?
N31 C31 1.453(3) . ?
N31 C33 1.462(3) . ?
C31 H31A 0.9800 . ?
C31 H31B 0.9800 . ?
C31 H31C 0.9800 . ?
C33 C34 1.516(3) . ?
C33 H33A 0.9900 . ?
C33 H33B 0.9900 . ?
C34 C35 1.503(4) . ?
C34 H34A 0.9900 . ?
C34 H34B 0.9900 . ?
C35 N32 1.466(3) . ?
C35 H35A 0.9900 . ?
C35 H35B 0.9900 . ?
N32 C32 1.454(3) . ?
C32 H32A 0.9800 . ?
C32 H32B 0.9800 . ?
C32 H32C 0.9800 . ?

loop_
_geom_torsion_atom_site_label_1
_geom_torsion_atom_site_label_2
_geom_torsion_atom_site_label_3
_geom_torsion_atom_site_label_4
_geom_torsion
_geom_torsion_site_symmetry_1
_geom_torsion_site_symmetry_2
_geom_torsion_site_symmetry_3
_geom_torsion_site_symmetry_4
_geom_torsion_publ_flag
O2 Yb1 O1 C1 -177.9(6) 3 . . . ?
O2 Yb1 O1 C1 2.1(6) . . . . ?
O3 Yb1 O1 C1 92.6(6) 3 . . . ?
O3 Yb1 O1 C1 -87.4(6) . . . . ?
Yb1 O1 C1 N12 89.7(6) . . . . ?
Yb1 O1 C1 N11 -90.4(6) . . . . ?
O1 C1 N11 C11 -1.8(3) . . . . ?
N12 C1 N11 C11 178.2(2) . . . . ?
O1 C1 N11 C13 179.4(2) . . . . ?
N12 C1 N11 C13 -0.6(3) . . . . ?
C1 N11 C13 C14 -27.1(3) . . . . ?
C11 N11 C13 C14 154.1(2) . . . . ?
N11 C13 C14 C15 51.7(3) . . . . ?
C13 C14 C15 N12 -50.5(3) . . . . ?
O1 C1 N12 C12 4.2(3) . . . . ?
N11 C1 N12 C12 -175.8(2) . . . . ?
O1 C1 N12 C15 -177.9(2) . . . . ?
N11 C1 N12 C15 2.1(3) . . . . ?
C14 C15 N12 C1 24.5(3) . . . . ?
C14 C15 N12 C12 -157.5(2) . . . . ?
O1 Yb1 O2 C2 -104.4(6) 3 . . . ?
O1 Yb1 O2 C2 75.6(6) . . . . ?
O3 Yb1 O2 C2 -15.0(6) 3 . . . ?
O3 Yb1 O2 C2 165.0(6) . . . . ?
Yb1 O2 C2 N22 89.2(6) . . . . ?
Yb1 O2 C2 N21 -92.5(6) . . . . ?
O2 C2 N21 C21 9.5(3) . . . . ?
N22 C2 N21 C21 -172.2(2) . . . . ?
O2 C2 N21 C23 172.4(2) . . . . ?
N22 C2 N21 C23 -9.4(3) . . . . ?
C2 N21 C23 C24 31.9(3) . . . . ?
C21 N21 C23 C24 -164.7(2) . . . . ?
N21 C23 C24 C25 -52.6(3) . . . . ?
C23 C24 C25 N22 52.8(3) . . . . ?
O2 C2 N22 C22 0.3(3) . . . . ?
N21 C2 N22 C22 -177.9(2) . . . . ?
O2 C2 N22 C25 -172.3(2) . . . . ?
N21 C2 N22 C25 9.5(3) . . . . ?
C24 C25 N22 C2 -32.4(3) . . . . ?
C24 C25 N22 C22 154.8(2) . . . . ?
O2 Yb1 O3 C3 -98.9(8) 3 . . . ?
O2 Yb1 O3 C3 81.1(8) . . . . ?
O1 Yb1 O3 C3 -7.4(8) 3 . . . ?
O1 Yb1 O3 C3 172.6(8) . . . . ?
Yb1 O3 C3 N32 101.7(8) . . . . ?
Yb1 O3 C3 N31 -78.8(8) . . . . ?
O3 C3 N31 C31 2.2(3) . . . . ?
N32 C3 N31 C31 -178.3(2) . . . . ?
O3 C3 N31 C33 174.1(2) . . . . ?
N32 C3 N31 C33 -6.4(3) . . . . ?
C3 N31 C33 C34 35.9(3) . . . . ?
C31 N31 C33 C34 -152.0(2) . . . . ?
N31 C33 C34 C35 -56.0(3) . . . . ?
C33 C34 C35 N32 49.0(3) . . . . ?
O3 C3 N32 C32 -3.5(3) . . . . ?
N31 C3 N32 C32 177.0(2) . . . . ?
O3 C3 N32 C35 177.8(2) . . . . ?
N31 C3 N32 C35 -1.7(3) . . . . ?
C34 C35 N32 C3 -21.1(3) . . . . ?
C34 C35 N32 C32 160.1(2) . . . . ?
